data_1520967
loop_
_publ_author_name
'Choi, E.-Y.'
'Kim, Y.'

_publ_section_title
;
 Two anhydrous zeolite X crystal structures, Ca18 Tl56 Si100 Al92 O384 and
 Ca32 Tl28 Si100 Al92 O384
;
_journal_name_full 'Journal of the Korean Chemical Society'
_journal_page_first 384
_journal_page_last 392
_journal_volume 43
_journal_year 1999
_chemical_formula_sum 'Al92 Ca18 O384 Si100 Tl56'
_chemical_name_systematic 'Ca18 Tl56 (Si100 Al92 O384)'
_space_group_IT_number 203
_symmetry_space_group_name_Hall '-F 2uv 2vw 3'
_symmetry_space_group_name_H-M 'F d -3 :2'
_cell_angle_alpha 90
_cell_angle_beta 90
_cell_angle_gamma 90
_cell_formula_units_Z 1
_cell_length_a 24.883
_cell_length_b 24.883
_cell_length_c 24.883
_cell_volume 15406.650
_citation_journal_id_ASTM JKCSEZ
_cod_data_source_file Choi_JKCSEZ_1999_118.cif
_cod_data_source_block Al92Ca18O384Si100Tl56
_cod_original_cell_volume 15406.65
_cod_database_code 1520967

loop_
_symmetry_equiv_pos_as_xyz
x,y,z
-x+1/4,-y+1/4,z
x,-y+1/4,-z+1/4
-x+1/4,y,-z+1/4
z,x,y
-z+1/4,-x+1/4,y
z,-x+1/4,-y+1/4
-z+1/4,x,-y+1/4
y,z,x
y,-z+1/4,-x+1/4
-y+1/4,z,-x+1/4
-y+1/4,-z+1/4,x
-x,-y,-z
x-1/4,y-1/4,-z
-x,y-1/4,z-1/4
x-1/4,-y,z-1/4
-z,-x,-y
z-1/4,x-1/4,-y
-z,x-1/4,y-1/4
z-1/4,-x,y-1/4
-y,-z,-x
-y,z-1/4,x-1/4
y-1/4,-z,x-1/4
y-1/4,z-1/4,-x
x,y+1/2,z+1/2
-x+1/4,-y+3/4,z+1/2
x,-y+3/4,-z+3/4
-x+1/4,y+1/2,-z+3/4
z,x+1/2,y+1/2
-z+1/4,-x+3/4,y+1/2
z,-x+3/4,-y+3/4
-z+1/4,x+1/2,-y+3/4
y,z+1/2,x+1/2
y,-z+3/4,-x+3/4
-y+1/4,z+1/2,-x+3/4
-y+1/4,-z+3/4,x+1/2
-x,-y+1/2,-z+1/2
x-1/4,y+1/4,-z+1/2
-x,y+1/4,z+1/4
x-1/4,-y+1/2,z+1/4
-z,-x+1/2,-y+1/2
z-1/4,x+1/4,-y+1/2
-z,x+1/4,y+1/4
z-1/4,-x+1/2,y+1/4
-y,-z+1/2,-x+1/2
-y,z+1/4,x+1/4
y-1/4,-z+1/2,x+1/4
y-1/4,z+1/4,-x+1/2
x+1/2,y,z+1/2
-x+3/4,-y+1/4,z+1/2
x+1/2,-y+1/4,-z+3/4
-x+3/4,y,-z+3/4
z+1/2,x,y+1/2
-z+3/4,-x+1/4,y+1/2
z+1/2,-x+1/4,-y+3/4
-z+3/4,x,-y+3/4
y+1/2,z,x+1/2
y+1/2,-z+1/4,-x+3/4
-y+3/4,z,-x+3/4
-y+3/4,-z+1/4,x+1/2
-x+1/2,-y,-z+1/2
x+1/4,y-1/4,-z+1/2
-x+1/2,y-1/4,z+1/4
x+1/4,-y,z+1/4
-z+1/2,-x,-y+1/2
z+1/4,x-1/4,-y+1/2
-z+1/2,x-1/4,y+1/4
z+1/4,-x,y+1/4
-y+1/2,-z,-x+1/2
-y+1/2,z-1/4,x+1/4
y+1/4,-z,x+1/4
y+1/4,z-1/4,-x+1/2
x+1/2,y+1/2,z
-x+3/4,-y+3/4,z
x+1/2,-y+3/4,-z+1/4
-x+3/4,y+1/2,-z+1/4
z+1/2,x+1/2,y
-z+3/4,-x+3/4,y
z+1/2,-x+3/4,-y+1/4
-z+3/4,x+1/2,-y+1/4
y+1/2,z+1/2,x
y+1/2,-z+3/4,-x+1/4
-y+3/4,z+1/2,-x+1/4
-y+3/4,-z+3/4,x
-x+1/2,-y+1/2,-z
x+1/4,y+1/4,-z
-x+1/2,y+1/4,z-1/4
x+1/4,-y+1/2,z-1/4
-z+1/2,-x+1/2,-y
z+1/4,x+1/4,-y
-z+1/2,x+1/4,y-1/4
z+1/4,-x+1/2,y-1/4
-y+1/2,-z+1/2,-x
-y+1/2,z+1/4,x-1/4
y+1/4,-z+1/2,x-1/4
y+1/4,z+1/4,-x

loop_
_atom_site_label
_atom_site_type_symbol
_atom_site_fract_x
_atom_site_fract_y
_atom_site_fract_z
_atom_site_occupancy
_atom_site_U_iso_or_equiv
Tl2 Tl+1 0.4114 0.1109 0.1353 0.2292 0.0
O1 O-2 0.8924 -0.0002 0.1105 1 0.0
O3 O-2 -0.0359 0.0622 0.0655 1 0.0
Ca1 Ca+2 0 0 0 1 0.0
O4 O-2 -0.0664 0.0795 0.1676 1 0.0
Tl3 Tl+1 0.1781 0.1781 0.1781 0.125 0.0
Al1 Al+3 -0.0543 0.1224 0.036 0.9583 0.0
Tl4 Tl+1 0.4182 0.083 0.0865 0.0417 0.0
O2 O-2 -0.0047 -0.004 0.1437 1 0.0
Si2 Si+4 -0.0543 0.1224 0.036 0.0417 0.0
Tl1 Tl+1 0.2521 0.2521 0.2521 0.8125 0.0
Ca2 Ca+2 0.2336 0.2336 0.2336 0.0625 0.0
Si1 Si+4 -0.0538 0.0342 0.123 1 0.0
